data_7026144
loop_
_publ_author_name
'Wharmby, Michael T.'
'Miller, Stuart R.'
'Groves, John A.'
'Margiolaki, Irene'
'Ashbrook, Sharon E.'
'Wright, Paul A.'

_publ_section_title
;
 Yttrium bisphosphonate STA-13: a racemic phosphonate metal organic
 framework with permanent microporosity.
;
_journal_issue 28
_journal_name_full 'Dalton transactions (Cambridge, England : 2003)'
_journal_page_first 6389
_journal_page_last 6391
_journal_paper_doi 10.1039/c0dt00233j
_journal_volume 39
_journal_year 2010
_chemical_formula_moiety 'C21 N6 O18 P6 Y2'
_chemical_formula_sum 'C21 N6 O18 P6 Y2'
_chemical_formula_weight 987.91
_chemical_name_systematic ' ?'
_space_group_IT_number 147
_symmetry_cell_setting trigonal
_symmetry_space_group_name_Hall '-P 3'
_symmetry_space_group_name_H-M 'P -3'
_audit_creation_date 2010-03-22T10:31
_audit_creation_method 'from EXP file using GSAS2CIF'
_audit_update_record ' 2010-03-22T10:31 Initial CIF as created by GSAS2CIF'
_cell_angle_alpha 90.0
_cell_angle_beta 90.0
_cell_angle_gamma 120.0
_cell_formula_units_Z 2
_cell_length_a 16.1352(4)
_cell_length_b 16.1352
_cell_length_c 10.02957(22)
_cell_measurement_temperature 100
_cell_volume 2261.32(7)
_computing_structure_refinement GSAS
_diffrn_ambient_temperature 100
_diffrn_measurement_device_type 'ID31, ESRF'
_diffrn_radiation_polarisn_ratio 0.95
_diffrn_radiation_probe x-ray
_diffrn_radiation_type synchrotron
_diffrn_radiation_wavelength 0.800178
_exptl_absorpt_correction_T_max 1.00000
_exptl_absorpt_correction_T_min 1.00000
_exptl_absorpt_process_details
; GSAS Absorption/surface roughness correction: function number 0
No correction is applied.
;
_exptl_crystal_density_diffrn 1.451
_exptl_crystal_density_meas ?
_exptl_crystal_density_method 'not measured'
_pd_block_id 2010-03-22T10:31|STA-13(Y)-DH||ID31
_pd_calc_method 'Rietveld Refinement'
_pd_char_colour white
_pd_instr_location ' ?'
_pd_meas_2theta_range_inc 0.003
_pd_meas_2theta_range_max 47.976
_pd_meas_2theta_range_min 0.003
_pd_meas_number_of_points 15992
_pd_phase_name 'STA-13(Y) - Dehydrated'
_pd_proc_2theta_range_inc 0.003
_pd_proc_2theta_range_max 47.97086
_pd_proc_2theta_range_min -0.002145
_pd_proc_info_datetime 2010-03-22T10:31:06
_pd_proc_info_excluded_regions ' ?'
_pd_proc_ls_background_function
; GSAS Background function number 2 with 36 terms.
Cosine Fourier series
1: 29976.3 2: -36287.4 3: -9963.12 4: 8675.36
5: -8470.04 6: 54753.7 7: 1534.87 8: -34281.1
9: -97064.7 10: 109133. 11: 13500.1 12: -5338.23
13: -50506.4 14: 29848.6 15: 755.425 16: -7747.81
17: -1599.38 18: 704.607 19: 14098.3 20: -9856.13
21: 590.563 22: 731.146 23: -4735.73 24: 3356.60
25: 5722.18 26: -10042.9 27: 2046.59 28: 1591.33
29: 8796.21 30: -5379.14 31: 1627.11 32: -15730.0
33: 676.227 34: 39403.3 35: -40337.9 36: 12778.2
;
_pd_proc_ls_peak_cutoff 0.00300
_pd_proc_ls_profile_function
;
CW Profile function number 2 with 18 terms
Profile coefficients for Simpson's rule integration of pseudovoigt function
C.J. Howard (1982). J. Appl. Cryst.,15,615-620.
P. Thompson, D.E. Cox & J.B. Hastings (1987). J. Appl. Cryst.,20,79-83.
Peak tails are ignored where the intensity is below 0.0030 times the peak
Aniso. broadening axis 0.0 0.0 1.0
;
_pd_proc_ls_prof_R_factor 0.0540
_pd_proc_ls_prof_wR_expected 0.0220
_pd_proc_ls_prof_wR_factor 0.0677
_pd_proc_number_of_points 15992
_pd_spec_mounting ' ?'
_refine_diff_density_max 0.322
_refine_diff_density_min -0.289
_refine_ls_goodness_of_fit_all 3.38
_refine_ls_matrix_type full
_refine_ls_number_parameters 61
_refine_ls_number_restraints 73
_refine_ls_R_Fsqd_factor 0.06473
_refine_ls_shift/su_max 0.05
_refine_ls_shift/su_mean 0.01
_reflns_d_resolution_high 1.230
_reflns_d_resolution_low 13.973
_reflns_limit_h_max 13
_reflns_limit_h_min 0
_reflns_limit_k_max 6
_reflns_limit_k_min -6
_reflns_limit_l_max 8
_reflns_limit_l_min -8
_reflns_number_total 857
_cod_data_source_file c0dt00233j.txt
_cod_data_source_block STA-13(Y)-DH_publ
_cod_depositor_comments
;
The following automatic conversions were performed:

'_geom_bond_publ_flag' value 'N' changed to 'n' according to
/home/saulius/struct/CIF-dictionaries/cif_core.dic dictionary named
'cif_core.dic' version 2.4.2 from 2011-04-26 (52
times).

'_geom_angle_publ_flag' value 'N' changed to 'n' according
to /home/saulius/struct/CIF-dictionaries/cif_core.dic dictionary
named 'cif_core.dic' version 2.4.2 from 2011-04-26 (62 times).

Automatic conversion script
Id: cif_fix_values 1891 2012-01-12 08:04:46Z andrius 

The following automatic conversions were performed:

'_exptl_crystal_density_meas' value 'not measured' was changed to '?'
- the value is perceived as not measured.

Automatic conversion script
Id: cif_fix_values 3008 2015-01-20 13:52:24Z robertas 
;
_cod_original_cell_volume 2261.32(6)
_cod_database_code 7026144
_gsas_exptl_extinct_corr_t_min 1.00000
_gsas_exptl_extinct_corr_t_max 1.00000

loop_
_symmetry_equiv_pos_site_id
_symmetry_equiv_pos_as_xyz
1 +x,+y,+z
2 -y,x-y,+z
3 y-x,-x,+z
-1 -x,-y,-z
-2 +y,y-x,-z
-3 x-y,+x,-z

loop_
_atom_site_type_symbol
_atom_site_label
_atom_site_fract_x
_atom_site_fract_y
_atom_site_fract_z
_atom_site_occupancy
_atom_site_thermal_displace_type
_atom_site_U_iso_or_equiv
_atom_site_symmetry_multiplicity
Y Y1 0.6667 0.3333 0.3030(4) 1.0 Uiso 0.02517(31) 2
Y Y2 0.6667 0.3333 -0.2174(4) 1.0 Uiso 0.02517(31) 2
P P1 0.6008(5) 0.4455(4) 0.0509(6) 1.0 Uiso 0.02517(31) 6
P P4 0.2087(4) 0.4692(4) 0.4636(7) 1.0 Uiso 0.02517(31) 6
O O1 0.6594(4) 0.4511(5) 0.1718(5) 1.0 Uiso 0.02517(31) 6
O O2 0.64115(32) 0.42619(35) -0.0673(5) 1.0 Uiso 0.02517(31) 6
O O3 0.6142(7) 0.5465(5) 0.0343(9) 1.0 Uiso 0.02517(31) 6
O O4 0.2174(5) 0.5378(5) 0.5709(7) 1.0 Uiso 0.02517(31) 6
O O5 0.2442(5) 0.5253(5) 0.3347(7) 1.0 Uiso 0.02517(31) 6
O O6 0.1017(5) 0.3997(6) 0.4455(9) 1.0 Uiso 0.02517(31) 6
N N1 0.4253(7) 0.3893(8) 0.1690(8) 1.0 Uiso 0.02517(31) 6
N N4 0.3370(7) 0.3858(7) 0.4146(7) 1.0 Uiso 0.02517(31) 6
C C1 0.47402(32) 0.3572(7) 0.0758(9) 1.0 Uiso 0.02517(31) 6
C C2 0.3365(7) 0.2999(7) 0.2192(10) 1.0 Uiso 0.02517(31) 6
C C3 0.2788(5) 0.3397(7) 0.2867(9) 1.0 Uiso 0.02517(31) 6
C C4 0.2738(9) 0.4074(8) 0.5017(9) 1.0 Uiso 0.02517(31) 6
C C5 0.4265(7) 0.4764(7) 0.3648(11) 1.0 Uiso 0.02517(31) 6
C C6 0.4831(5) 0.4423(8) 0.2899(12) 1.0 Uiso 0.02517(31) 6
C C7 0.2821(11) 0.2410(12) 0.1012(16) 0.25 Uiso 0.02517(31) 6
C C8 0.1836(6) 0.2599(10) 0.3268(17) 0.75 Uiso 0.02517(31) 6

loop_
_atom_type_symbol
_atom_type_number_in_cell
_atom_type_scat_dispersion_real
_atom_type_scat_dispersion_imag
_atom_type_scat_Cromer_Mann_a1
_atom_type_scat_Cromer_Mann_a2
_atom_type_scat_Cromer_Mann_a3
_atom_type_scat_Cromer_Mann_a4
_atom_type_scat_Cromer_Mann_b1
_atom_type_scat_Cromer_Mann_b2
_atom_type_scat_Cromer_Mann_b3
_atom_type_scat_Cromer_Mann_b4
_atom_type_scat_Cromer_Mann_c
_atom_type_scat_source
Y 4.0 0.000 0.000 17.7760 1.40290 10.2946 12.8006 5.72629 0.12560 3.26588 104.354 1.91213 International_Tables_Vol_C
P 12.0 0.000 0.000 6.43450 1.90670 4.17910 27.1570 1.78000 0.52600 1.49080 68.1645 1.11490 International_Tables_Vol_C
O 36.0 0.000 0.000 3.04850 13.2771 2.28680 5.70110 1.54630 0.32390 0.86700 32.9089 0.25080 International_Tables_Vol_C
C 42.0 0.000 0.000 2.31000 20.8439 1.02000 10.2075 1.58860 0.56870 0.86500 51.6512 0.21560 International_Tables_Vol_C
N 12.0 0.000 0.000 12.2126 0.00570 3.13220 9.89330 2.01250 28.9975 1.16630 0.58260 -11.529 International_Tables_Vol_C

loop_
_geom_angle_atom_site_label_1
_geom_angle_atom_site_label_2
_geom_angle_atom_site_label_3
_geom_angle
_geom_angle_site_symmetry_1
_geom_angle_site_symmetry_3
_geom_angle_publ_flag
O1 Y1 O1 91.95(28) 1_555 2_655 n
O1 Y1 O1 91.97(28) 1_555 3_665 n
O1 Y1 O4 85.76(23) 1_555 -1_666 n
O1 Y1 O4 88.45(23) 1_555 -2_556 n
O1 Y1 O4 177.74(28) 1_555 -3_656 n
O1 Y1 O1 91.99(28) 2_655 3_665 n
O1 Y1 O4 177.67(27) 2_655 -1_666 n
O1 Y1 O4 85.76(23) 2_655 -2_556 n
O1 Y1 O4 88.50(23) 2_655 -3_656 n
O1 Y1 O4 88.50(23) 3_665 -1_666 n
O1 Y1 O4 177.72(28) 3_665 -2_556 n
O1 Y1 O4 85.80(23) 3_665 -3_656 n
O4 Y1 O4 93.77(31) -1_666 -2_556 n
O4 Y1 O4 93.80(31) -1_666 -3_656 n
O4 Y1 O4 93.79(31) -2_556 -3_656 n
O2 Y2 O2 81.85(20) 1_555 2_655 n
O2 Y2 O2 81.86(20) 1_555 3_665 n
O2 Y2 O5 85.20(21) 1_555 -1_665 n
O2 Y2 O5 95.99(23) 1_555 -2_555 n
O2 Y2 O5 167.10(25) 1_555 -3_655 n
O2 Y2 O2 81.87(20) 2_655 3_665 n
O2 Y2 O5 167.04(25) 2_655 -1_665 n
O2 Y2 O5 85.21(21) 2_655 -2_555 n
O2 Y2 O5 96.05(23) 2_655 -3_655 n
O2 Y2 O5 96.03(23) 3_665 -1_665 n
O2 Y2 O5 167.08(25) 3_665 -2_555 n
O2 Y2 O5 85.25(21) 3_665 -3_655 n
O5 Y2 O5 96.48(29) -1_665 -2_555 n
O5 Y2 O5 96.52(29) -1_665 -3_655 n
O5 Y2 O5 96.51(29) -2_555 -3_655 n
O1 P1 O2 109.3(4) 1_555 1_555 n
O1 P1 O3 105.7(4) 1_555 1_555 n
O1 P1 C1 111.0(4) 1_555 1_555 n
O2 P1 O3 107.2(4) 1_555 1_555 n
O2 P1 C1 112.9(4) 1_555 1_555 n
O3 P1 C1 110.4(4) 1_555 1_555 n
O4 P4 O5 107.6(5) 1_555 1_555 n
O4 P4 O6 106.3(5) 1_555 1_555 n
O4 P4 C4 112.9(5) 1_555 1_555 n
O5 P4 O6 106.7(5) 1_555 1_555 n
O5 P4 C4 111.0(4) 1_555 1_555 n
O6 P4 C4 111.9(5) 1_555 1_555 n
Y1 O1 P1 132.8(4) 1_555 1_555 n
Y2 O2 P1 156.1(4) 1_555 1_555 n
Y1 O4 P4 141.0(5) -1_666 1_555 n
Y2 O5 P4 152.0(6) -1_665 1_555 n
P1 C1 N1 113.5(6) 1_555 1_555 n
C1 N1 C2 107.0(7) 1_555 1_555 n
C1 N1 C6 114.9(7) 1_555 1_555 n
C2 N1 C6 107.1(6) 1_555 1_555 n
N1 C2 C3 103.4(5) 1_555 1_555 n
N1 C2 C7 108.4(5) 1_555 1_555 n
C3 C2 C7 109.2(4) 1_555 1_555 n
N1 C6 C5 107.2(5) 1_555 1_555 n
C2 C3 C8 109.9(4) 1_555 1_555 n
C2 C3 N4 102.7(4) 1_555 1_555 n
C8 C3 N4 108.1(4) 1_555 1_555 n
C6 C5 N4 105.8(5) 1_555 1_555 n
P4 C4 N4 130.4(7) 1_555 1_555 n
C3 N4 C5 104.2(5) 1_555 1_555 n
C3 N4 C4 105.9(7) 1_555 1_555 n
C5 N4 C4 113.0(8) 1_555 1_555 n

loop_
_geom_bond_atom_site_label_1
_geom_bond_atom_site_label_2
_geom_bond_distance
_geom_bond_site_symmetry_2
_geom_bond_publ_flag
Y1 O1 2.362(7) 1_555 n
Y1 O1 2.361(7) 2_655 n
Y1 O1 2.361(7) 3_665 n
Y1 O4 2.352(6) -1_666 n
Y1 O4 2.353(6) -2_556 n
Y1 O4 2.352(6) -3_656 n
Y2 O2 2.302(4) 1_555 n
Y2 O2 2.301(4) 2_655 n
Y2 O2 2.301(4) 3_665 n
Y2 O5 2.318(6) -1_665 n
Y2 O5 2.319(6) -2_555 n
Y2 O5 2.317(6) -3_655 n
P1 O1 1.513(7) 1_555 n
P1 O2 1.459(5) 1_555 n
P1 O3 1.543(5) 1_555 n
P1 C1 1.833(7) 1_555 n
P4 O4 1.500(8) 1_555 n
P4 O5 1.517(8) 1_555 n
P4 O6 1.528(7) 1_555 n
P4 C4 1.813(7) 1_555 n
O1 Y1 2.362(7) 1_555 n
O1 P1 1.513(7) 1_555 n
O2 Y2 2.302(4) 1_555 n
O2 P1 1.459(5) 1_555 n
O3 P1 1.543(5) 1_555 n
O4 Y1 2.352(6) -1_666 n
O4 P4 1.500(8) 1_555 n
O5 Y2 2.318(6) -1_665 n
O5 P4 1.517(8) 1_555 n
C1 P1 1.833(7) 1_555 n
C1 N1 1.472(6) 1_555 n
O6 P4 1.528(7) 1_555 n
N1 C1 1.472(6) 1_555 n
N1 C2 1.522(8) 1_555 n
N1 C6 1.508(8) 1_555 n
C2 N1 1.522(8) 1_555 n
C2 C3 1.529(6) 1_555 n
C2 C7 1.4966(34) 1_555 n
C6 N1 1.508(8) 1_555 n
C6 C5 1.484(6) 1_555 n
C3 C2 1.529(6) 1_555 n
C3 C8 1.4835(33) 1_555 n
C3 N4 1.543(6) 1_555 n
C8 C3 1.4835(33) 1_555 n
C5 C6 1.484(6) 1_555 n
C5 N4 1.536(8) 1_555 n
C4 P4 1.813(7) 1_555 n
C4 N4 1.510(9) 1_555 n
C7 C2 1.4966(34) 1_555 n
N4 C3 1.543(6) 1_555 n
N4 C5 1.536(8) 1_555 n
N4 C4 1.510(9) 1_555 n
